data_7204997
_publ_section_title
;
 Cyclic thiatetraynes: syntheses and structural properties
;
_journal_issue 1
_journal_name_full 'Journal of the Chemical Society, Perkin Transactions 2'
_journal_page_first 72
_journal_paper_doi 10.1039/b108403h
_journal_year 2002
_chemical_formula_sum 'C16 H16 S8'
_chemical_formula_weight 464.77
_chemical_name_systematic
;
?
;
_space_group_IT_number 14
_symmetry_cell_setting monoclinic
_symmetry_space_group_name_Hall '-P 2ybc'
_symmetry_space_group_name_H-M 'P 1 21/c 1'
_atom_sites_solution_hydrogens geom
_atom_sites_solution_primary direct
_atom_sites_solution_secondary difmap
_audit_creation_method SHELXL-97
_cell_angle_alpha 90.00
_cell_angle_beta 101.1960(10)
_cell_angle_gamma 90.00
_cell_formula_units_Z 2
_cell_length_a 11.6465(4)
_cell_length_b 9.3011(3)
_cell_length_c 10.0017(4)
_cell_measurement_temperature 200(2)
_cell_volume 1062.82(7)
_computing_cell_refinement 'Bruker SMART'
_computing_data_collection 'Bruker SMART'
_computing_data_reduction 'Bruker SHELXTL'
_computing_molecular_graphics 'Bruker SHELXTL'
_computing_publication_material 'Bruker SHELXTL'
_computing_structure_refinement 'SHELXL-97 (Sheldrick, 1997)'
_computing_structure_solution 'SHELXS-97 (Sheldrick, 1990)'
_diffrn_ambient_temperature 200(2)
_diffrn_measured_fraction_theta_full 0.999
_diffrn_measured_fraction_theta_max 0.999
_diffrn_measurement_device_type 'CCD area detector'
_diffrn_measurement_method 'phi and omega scans'
_diffrn_radiation_monochromator graphite
_diffrn_radiation_source 'fine-focus sealed tube'
_diffrn_radiation_type MoK\a
_diffrn_radiation_wavelength 0.71073
_diffrn_reflns_av_R_equivalents 0.0556
_diffrn_reflns_av_sigmaI/netI 0.0363
_diffrn_reflns_limit_h_max 13
_diffrn_reflns_limit_h_min -13
_diffrn_reflns_limit_k_max 10
_diffrn_reflns_limit_k_min -10
_diffrn_reflns_limit_l_max 11
_diffrn_reflns_limit_l_min -11
_diffrn_reflns_number 8114
_diffrn_reflns_theta_full 24.09
_diffrn_reflns_theta_max 24.09
_diffrn_reflns_theta_min 1.78
_exptl_absorpt_coefficient_mu 0.837
_exptl_absorpt_correction_T_max 0.96
_exptl_absorpt_correction_T_min 0.44
_exptl_absorpt_correction_type multi-scan
_exptl_absorpt_process_details 'Blessing, Acta Cryst. (1995) A51 33-38.'
_exptl_crystal_colour colorless
_exptl_crystal_density_diffrn 1.452
_exptl_crystal_density_method 'not measured'
_exptl_crystal_description polyhedron
_exptl_crystal_F_000 480
_exptl_crystal_size_max .17
_exptl_crystal_size_mid .14
_exptl_crystal_size_min .06
_refine_diff_density_max 0.427
_refine_diff_density_min -0.300
_refine_diff_density_rms 0.060
_refine_ls_extinction_method none
_refine_ls_goodness_of_fit_ref 1.049
_refine_ls_hydrogen_treatment noref
_refine_ls_matrix_type full
_refine_ls_number_parameters 109
_refine_ls_number_reflns 1686
_refine_ls_number_restraints 0
_refine_ls_restrained_S_all 1.049
_refine_ls_R_factor_all 0.0613
_refine_ls_R_factor_gt 0.0395
_refine_ls_shift/su_max 0.007
_refine_ls_shift/su_mean 0.002
_refine_ls_structure_factor_coef Fsqd
_refine_ls_weighting_details 'calc w=1/[\s^2^(Fo^2^)+(0.0579P)^2^+0.5302P] where P=(Fo^2^+2Fc^2^)/3'
_refine_ls_weighting_scheme calc
_refine_ls_wR_factor_gt 0.0992
_refine_ls_wR_factor_ref 0.1101
_reflns_number_gt 1263
_reflns_number_total 1686
_reflns_threshold_expression >2sigma(I)
_cod_data_source_file b108403h.txt
_cod_data_source_block dwe38_15inpaper
_cod_depositor_comments
;
The following automatic conversions were performed:
'_symmetry_cell_setting' value 'Monoclinic' changed to 'monoclinic'
according to '/home/saulius/struct/CIF-dictionaries/cif_core.dic'
dictionary named 'cif_core.dic' version 2.4.1 from 2010-06-29.

Automatic conversion script
Id: cif_fix_enum 1527 2010-12-29 10:47:43Z saulius 
;
_cod_original_sg_symbol_H-M P2(1)/c
_cod_database_code 7204997

loop_
_symmetry_equiv_pos_as_xyz
'x, y, z'
'-x, y+1/2, -z+1/2'
'-x, -y, -z'
'x, -y-1/2, z-1/2'

loop_
_atom_site_label
_atom_site_type_symbol
_atom_site_fract_x
_atom_site_fract_y
_atom_site_fract_z
_atom_site_U_iso_or_equiv
_atom_site_adp_type
_atom_site_occupancy
_atom_site_symmetry_multiplicity
_atom_site_calc_flag
_atom_site_refinement_flags
_atom_site_disorder_assembly
_atom_site_disorder_group
S1 S 0.21200(9) 0.21410(10) 0.01342(10) 0.0504(3) Uani 1 1 d . . .
S2 S 0.02292(8) -0.15881(11) -0.22996(10) 0.0478(3) Uani 1 1 d . . .
S3 S 0.26071(9) -0.12306(11) -0.52266(9) 0.0478(3) Uani 1 1 d . . .
S4 S 0.54117(9) 0.11242(10) -0.22491(12) 0.0554(3) Uani 1 1 d . . .
C2 C 0.1397(3) 0.0800(4) -0.0783(4) 0.0420(9) Uani 1 1 d . . .
C3 C 0.0896(3) -0.0186(4) -0.1425(3) 0.0417(9) Uani 1 1 d . . .
C5 C 0.1329(3) -0.2062(4) -0.3322(4) 0.0418(9) Uani 1 1 d . . .
H5A H 0.2112 -0.2111 -0.2723 0.050 Uiso 1 1 calc R . .
H5B H 0.1146 -0.3021 -0.3738 0.050 Uiso 1 1 calc R . .
C6 C 0.1347(3) -0.0977(4) -0.4415(4) 0.0414(9) Uani 1 1 d . . .
H6A H 0.1374 0.0001 -0.4018 0.050 Uiso 1 1 calc R . .
H6B H 0.0618 -0.1059 -0.5111 0.050 Uiso 1 1 calc R . .
C8 C 0.3654(3) -0.0434(4) -0.4086(4) 0.0423(9) Uani 1 1 d . . .
C9 C 0.4417(3) 0.0128(4) -0.3287(4) 0.0434(9) Uani 1 1 d . . .
C11 C 0.6150(3) -0.0177(4) -0.1007(4) 0.0490(10) Uani 1 1 d . . .
H11A H 0.6563 0.0347 -0.0193 0.059 Uiso 1 1 calc R . .
H11B H 0.5554 -0.0800 -0.0717 0.059 Uiso 1 1 calc R . .
C12 C 0.7014(3) -0.1108(4) -0.1534(4) 0.0428(9) Uani 1 1 d . . .
H12A H 0.7539 -0.0500 -0.1964 0.051 Uiso 1 1 calc R . .
H12B H 0.6594 -0.1773 -0.2235 0.051 Uiso 1 1 calc R . .

loop_
_atom_site_aniso_label
_atom_site_aniso_U_11
_atom_site_aniso_U_22
_atom_site_aniso_U_33
_atom_site_aniso_U_23
_atom_site_aniso_U_13
_atom_site_aniso_U_12
S1 0.0595(7) 0.0337(5) 0.0541(6) -0.0041(4) 0.0020(5) 0.0072(5)
S2 0.0371(5) 0.0551(6) 0.0489(6) 0.0001(5) 0.0027(4) -0.0069(4)
S3 0.0522(6) 0.0504(6) 0.0389(5) -0.0037(4) 0.0044(5) 0.0020(5)
S4 0.0406(6) 0.0356(6) 0.0838(8) -0.0008(5) -0.0028(5) -0.0002(4)
C2 0.040(2) 0.041(2) 0.043(2) 0.0023(18) 0.0059(18) 0.0084(18)
C3 0.0325(19) 0.052(2) 0.039(2) 0.0105(19) 0.0027(17) 0.0113(18)
C5 0.040(2) 0.035(2) 0.048(2) 0.0007(16) -0.0007(17) -0.0002(16)
C6 0.040(2) 0.037(2) 0.042(2) 0.0029(16) -0.0059(17) 0.0041(16)
C8 0.046(2) 0.0333(19) 0.048(2) 0.0069(17) 0.0090(19) 0.0037(18)
C9 0.040(2) 0.035(2) 0.055(2) 0.0044(18) 0.0094(19) 0.0060(17)
C11 0.040(2) 0.050(2) 0.055(2) -0.0075(19) 0.0048(19) 0.0023(19)
C12 0.041(2) 0.041(2) 0.045(2) -0.0058(17) 0.0028(17) -0.0001(17)

loop_
_atom_type_symbol
_atom_type_description
_atom_type_scat_dispersion_real
_atom_type_scat_dispersion_imag
_atom_type_scat_source
C C 0.0033 0.0016 'International Tables Vol C Tables 4.2.6.8 and 6.1.1.4'
H H 0.0000 0.0000 'International Tables Vol C Tables 4.2.6.8 and 6.1.1.4'
S S 0.1246 0.1234 'International Tables Vol C Tables 4.2.6.8 and 6.1.1.4'

loop_
_geom_angle_atom_site_label_1
_geom_angle_atom_site_label_2
_geom_angle_atom_site_label_3
_geom_angle
_geom_angle_site_symmetry_1
_geom_angle_site_symmetry_3
_geom_angle_publ_flag
C2 S1 C12 99.89(17) . 3_655 ?
C3 S2 C5 100.02(17) . . ?
C8 S3 C6 100.49(17) . . ?
C9 S4 C11 103.46(18) . . ?
C3 C2 S1 178.4(3) . . ?
C2 C3 S2 178.5(3) . . ?
C6 C5 S2 110.8(2) . . ?
C5 C6 S3 111.4(2) . . ?
C9 C8 S3 178.7(4) . . ?
C8 C9 S4 172.5(3) . . ?
C12 C11 S4 113.8(3) . . ?
C11 C12 S1 110.0(2) . 3_655 ?

loop_
_geom_bond_atom_site_label_1
_geom_bond_atom_site_label_2
_geom_bond_distance
_geom_bond_site_symmetry_2
_geom_bond_publ_flag
S1 C2 1.675(4) . ?
S1 C12 1.831(4) 3_655 ?
S2 C3 1.675(4) . ?
S2 C5 1.841(4) . ?
S3 C8 1.673(4) . ?
S3 C6 1.825(4) . ?
S4 C9 1.677(4) . ?
S4 C11 1.826(4) . ?
C2 C3 1.203(5) . ?
C5 C6 1.491(5) . ?
C8 C9 1.194(5) . ?
C11 C12 1.498(5) . ?
C12 S1 1.832(4) 3_655 ?
